data_2008749
loop_
_publ_author_name
'Miguel Harvey'
'Sergio Baggio'
'Ricardo Baggio'
'Helena Pardo'

_publ_section_title
;Poly[[[aqua(2,2'-bipyridine-<i>N</i>,<i>N</i>')cadmium(II)]-\m~3~-sulfito-<i>O</i>:<i>O</i>:<i>O</i>']
 hydrate]
;
_journal_issue 8
_journal_name_full 'Acta Crystallographica Section C'
_journal_page_first 1278
_journal_page_last 1280
_journal_paper_doi 10.1107/S0108270199005296
_journal_volume 55
_journal_year 1999
_chemical_formula_moiety ' {[Cd(SO3 )(C10 H8 N2 )], 2H2 O}n '
_chemical_formula_sum 'C10 H12 Cd N2 O5 S'
_chemical_formula_weight 384.68
_chemical_name_systematic
;
 catena-(2,2' bipyridine-N,N')(\m ~3~ -sulfito O:O:O) cadmium(II),
 dihydrate.
;
_space_group_IT_number 14
_symmetry_cell_setting monoclinic
_symmetry_space_group_name_Hall '-P 2ybc'
_symmetry_space_group_name_H-M 'P 1 21/c 1'
_audit_creation_method SHELXL-97
_cell_angle_alpha 90.00
_cell_angle_beta 98.62(3)
_cell_angle_gamma 90.00
_cell_formula_units_Z 4
_cell_length_a 10.036(2)
_cell_length_b 18.669(4)
_cell_length_c 6.7170(13)
_cell_measurement_reflns_used 30
_cell_measurement_temperature 293(2)
_cell_measurement_theta_max 15
_cell_measurement_theta_min 7.5
_cell_volume 1244.3(4)
_computing_cell_refinement 'MSC/AFC Diffractometer Control Software'
_computing_data_collection
;MSC/AFC Diffractometer Control Software (Molecular Structure Corporation,
 1988)
;
_computing_data_reduction 'MSC/AFC Diffractometer Control Software'
_computing_molecular_graphics 'XP in SHELXTL/PC (Sheldrick, 1994)'
_computing_publication_material
;
PARST (Nardelli, 1983) and CSD (Allen & Kennard, 1993)
;
_computing_structure_refinement 'SHELXL97 (Sheldrick, 1997)'
_computing_structure_solution 'SHELXS97 (Sheldrick, 1990)'
_diffrn_ambient_temperature 293(2)
_diffrn_measured_fraction_theta_full 0.969
_diffrn_measured_fraction_theta_max 0.969
_diffrn_measurement_device 'Rigaku AFC7S'
_diffrn_measurement_method \w/2\q
_diffrn_radiation_monochromator graphite
_diffrn_radiation_source 'fine-focus sealed tube'
_diffrn_radiation_type MoK\a
_diffrn_radiation_wavelength 0.71073
_diffrn_reflns_av_R_equivalents 0.036
_diffrn_reflns_av_sigmaI/netI 0.045
_diffrn_reflns_limit_h_max 12
_diffrn_reflns_limit_h_min -13
_diffrn_reflns_limit_k_max 0
_diffrn_reflns_limit_k_min -24
_diffrn_reflns_limit_l_max 8
_diffrn_reflns_limit_l_min 0
_diffrn_reflns_number 3094
_diffrn_reflns_theta_full 27.48
_diffrn_reflns_theta_max 27.48
_diffrn_reflns_theta_min 2.05
_diffrn_standards_decay_% <3
_diffrn_standards_interval_count 150
_diffrn_standards_number 3
_exptl_absorpt_coefficient_mu 1.940
_exptl_absorpt_correction_T_max 0.68
_exptl_absorpt_correction_T_min 0.52
_exptl_absorpt_correction_type psi-scan
_exptl_absorpt_process_details
;
(MSC/AFC Diffractometer Software;
Molecular Structure Corporation, 1988)
;
_exptl_crystal_colour colorless
_exptl_crystal_density_diffrn 2.053
_exptl_crystal_density_method 'not measured'
_exptl_crystal_description needle
_exptl_crystal_F_000 760
_exptl_crystal_size_max 0.48
_exptl_crystal_size_mid 0.22
_exptl_crystal_size_min 0.20
_refine_diff_density_max 0.94
_refine_diff_density_min -0.84
_refine_ls_extinction_method none
_refine_ls_goodness_of_fit_ref 0.986
_refine_ls_hydrogen_treatment mixed
_refine_ls_matrix_type full
_refine_ls_number_parameters 189
_refine_ls_number_reflns 2856
_refine_ls_number_restraints 6
_refine_ls_restrained_S_all 0.986
_refine_ls_R_factor_all 0.036
_refine_ls_R_factor_gt 0.026
_refine_ls_shift/su_max <0.01
_refine_ls_shift/su_mean <0.01
_refine_ls_structure_factor_coef Fsqd
_refine_ls_weighting_details 'w = 1/[\s^2^(Fo^2^)+(0.036P)^2^+0.436P] where P=(Fo^2^+2Fc^2^)/3'
_refine_ls_weighting_scheme calc
_refine_ls_wR_factor_ref 0.075
_reflns_number_gt 2408
_reflns_number_total 2856
_reflns_threshold_expression I>2\s(I)
_cod_data_source_file bk1460.cif
_cod_data_source_block CdSO3Bipy
_cod_depositor_comments
;
The following automatic conversions were performed:
'_symmetry_cell_setting' value 'Monoclinic' changed to 'monoclinic'
according to '/home/saulius/struct/CIF-dictionaries/cif_core.dic'
dictionary named 'cif_core.dic' version 2.4.1 from 2010-06-29.

Automatic conversion script
Id: cif_fix_enum 1527 2010-12-29 10:47:43Z saulius 

The following automatic conversions were performed:

'_symmetry_cell_setting' value 'Monoclinic' changed to 'monoclinic'
according to /home/saulius/struct/CIF-dictionaries/cif_core.dic
dictionary named 'cif_core.dic' version 2.4.1 from 2010-06-29.

Automatic conversion script
Id: cif_fix_values 1715 2011-07-08 13:25:40Z adriana 

The following automatic conversions were performed:

'_refine_ls_weighting_scheme' value 'calc w =
1/[\s^2^(Fo^2^)+(0.036P)^2^+0.436P] where P=(Fo^2^+2Fc^2^)/3' was
changed to 'calc'. New tag '_refine_ls_weighting_details' was
created. The value of the new tag was set to 'w =
1/[\s^2^(Fo^2^)+(0.036P)^2^+0.436P] where P=(Fo^2^+2Fc^2^)/3'.

Automatic conversion script
Id: cif_fix_values 3143 2015-03-26 13:38:13Z robertas 
;
_cod_original_sg_symbol_H-M 'P 21/c'
_cod_database_code 2008749

loop_
_symmetry_equiv_pos_as_xyz
'x, y, z'
'-x, y+1/2, -z+1/2'
'-x, -y, -z'
'x, -y-1/2, z-1/2'

loop_
_atom_site_label
_atom_site_fract_x
_atom_site_fract_y
_atom_site_fract_z
_atom_site_U_iso_or_equiv
_atom_site_adp_type
_atom_site_calc_flag
_atom_site_refinement_flags
_atom_site_occupancy
_atom_site_disorder_assembly
_atom_site_disorder_group
_atom_site_type_symbol
Cd1 0.581211(19) 0.033810(10) 0.28157(3) 0.02084(8) Uani d . 1 . . Cd
S1 0.69770(7) 0.04945(4) 0.82409(10) 0.02325(15) Uani d . 1 . . S
O1 0.6415(2) 0.00375(13) 0.9796(3) 0.0364(5) Uani d . 1 . . O
O2 0.8182(2) 0.00756(14) 0.7714(3) 0.0342(5) Uani d . 1 . . O
O3 0.5858(2) 0.04154(11) 0.6411(3) 0.0284(4) Uani d . 1 . . O
N1 0.7564(2) 0.12567(13) 0.3176(4) 0.0281(5) Uani d . 1 . . N
N2 0.4874(2) 0.14816(12) 0.2291(3) 0.0241(5) Uani d . 1 . . N
C1 0.8890(3) 0.11292(18) 0.3545(6) 0.0385(7) Uani d . 1 . . C
H1A 0.9178 0.0657 0.3722 0.046 Uiso calc R 1 . . H
C2 0.9846(3) 0.1659(2) 0.3676(6) 0.0424(8) Uani d . 1 . . C
H2B 1.0759 0.1547 0.3929 0.051 Uiso calc R 1 . . H
C3 0.9426(3) 0.23615(19) 0.3425(5) 0.0386(7) Uani d . 1 . . C
H3A 1.0053 0.2731 0.3503 0.046 Uiso calc R 1 . . H
C4 0.8067(3) 0.25063(17) 0.3058(5) 0.0328(6) Uani d . 1 . . C
H4A 0.7764 0.2976 0.2900 0.039 Uiso calc R 1 . . H
C5 0.7149(3) 0.19406(15) 0.2925(4) 0.0244(5) Uani d . 1 . . C
C6 0.5665(3) 0.20616(15) 0.2492(4) 0.0241(6) Uani d . 1 . . C
C7 0.5127(3) 0.27501(16) 0.2265(5) 0.0315(6) Uani d . 1 . . C
H7A 0.5693 0.3147 0.2394 0.038 Uiso calc R 1 . . H
C8 0.3747(4) 0.28385(17) 0.1848(5) 0.0356(7) Uani d . 1 . . C
H8A 0.3372 0.3295 0.1716 0.043 Uiso calc R 1 . . H
C9 0.2931(3) 0.22385(19) 0.1630(5) 0.0360(7) Uani d . 1 . . C
H9A 0.1999 0.2282 0.1336 0.043 Uiso calc R 1 . . H
C10 0.3534(3) 0.15716(17) 0.1859(5) 0.0316(6) Uani d . 1 . . C
H10A 0.2987 0.1167 0.1708 0.038 Uiso calc R 1 . . H
O1W 0.7457(2) -0.05086(12) 0.3986(4) 0.0293(4) Uani d D 1 . . O
O2W 0.9301(3) -0.07557(15) 0.1401(4) 0.0434(6) Uani d D 1 . . O
H1WB 0.780(4) -0.0396(19) 0.513(5) 0.039(12) Uiso d D 1 . . H
H2WB 1.008(4) -0.055(3) 0.179(8) 0.083(18) Uiso d D 1 . . H
H2WA 0.897(5) -0.050(2) 0.035(6) 0.071(16) Uiso d D 1 . . H
H1WA 0.805(4) -0.051(3) 0.321(6) 0.061(15) Uiso d D 1 . . H

loop_
_atom_site_aniso_label
_atom_site_aniso_U_11
_atom_site_aniso_U_22
_atom_site_aniso_U_33
_atom_site_aniso_U_12
_atom_site_aniso_U_13
_atom_site_aniso_U_23
Cd1 0.02387(13) 0.01875(12) 0.02095(12) 0.00098(7) 0.00678(8) 0.00167(7)
S1 0.0235(3) 0.0236(3) 0.0221(3) -0.0033(2) 0.0017(2) -0.0012(3)
O1 0.0547(14) 0.0324(11) 0.0249(11) -0.0024(10) 0.0152(10) 0.0000(9)
O2 0.0230(10) 0.0484(13) 0.0307(11) 0.0029(9) 0.0021(8) -0.0021(10)
O3 0.0214(10) 0.0390(12) 0.0239(10) -0.0018(8) 0.0003(8) 0.0006(8)
N1 0.0282(12) 0.0239(12) 0.0328(13) -0.0023(9) 0.0059(10) 0.0033(10)
N2 0.0277(12) 0.0195(11) 0.0251(11) -0.0008(9) 0.0043(9) 0.0002(9)
C1 0.0302(16) 0.0316(16) 0.054(2) 0.0012(13) 0.0051(14) 0.0082(14)
C2 0.0276(16) 0.0465(19) 0.052(2) -0.0053(14) 0.0014(14) 0.0093(16)
C3 0.0347(17) 0.0399(18) 0.0409(17) -0.0137(14) 0.0048(13) 0.0036(14)
C4 0.0390(17) 0.0248(14) 0.0346(15) -0.0052(13) 0.0058(13) 0.0020(12)
C5 0.0305(14) 0.0253(13) 0.0173(12) -0.0047(11) 0.0036(10) 0.0002(10)
C6 0.0305(15) 0.0232(13) 0.0193(12) -0.0001(10) 0.0064(10) -0.0002(10)
C7 0.0405(17) 0.0202(13) 0.0344(15) 0.0005(12) 0.0080(13) 0.0008(12)
C8 0.0463(18) 0.0248(14) 0.0367(16) 0.0115(13) 0.0096(14) 0.0065(13)
C9 0.0302(16) 0.0386(17) 0.0387(17) 0.0110(13) 0.0033(13) 0.0047(14)
C10 0.0288(15) 0.0282(15) 0.0372(16) 0.0008(12) 0.0032(12) 0.0025(12)
O1W 0.0314(11) 0.0284(10) 0.0288(11) 0.0035(9) 0.0063(9) 0.0007(9)
O2W 0.0289(12) 0.0550(16) 0.0473(15) -0.0010(11) 0.0086(10) 0.0070(13)

loop_
_atom_type_symbol
_atom_type_description
_atom_type_scat_dispersion_real
_atom_type_scat_dispersion_imag
_atom_type_scat_source
C C 0.0033 0.0016 'International Tables Vol C Tables 4.2.6.8 and 6.1.1.4'
H H 0.0000 0.0000 'International Tables Vol C Tables 4.2.6.8 and 6.1.1.4'
N N 0.0061 0.0033 'International Tables Vol C Tables 4.2.6.8 and 6.1.1.4'
O O 0.0106 0.0060 'International Tables Vol C Tables 4.2.6.8 and 6.1.1.4'
S S 0.1246 0.1234 'International Tables Vol C Tables 4.2.6.8 and 6.1.1.4'
Cd Cd -0.8075 1.2024 'International Tables Vol C Tables 4.2.6.8 and 6.1.1.4'

loop_
_geom_angle_atom_site_label_1
_geom_angle_atom_site_label_2
_geom_angle_atom_site_label_3
_geom_angle_site_symmetry_1
_geom_angle_site_symmetry_3
_geom_angle
_geom_angle_publ_flag
O1 Cd1 O3 1_554 3_656 110.50(8) y
O1 Cd1 O1W 1_554 . 82.18(9) y
O3 Cd1 O1W 3_656 . 90.70(8) y
O1 Cd1 N2 1_554 . 104.24(9) y
O3 Cd1 N2 3_656 . 107.52(8) y
O1W Cd1 N2 . . 156.50(8) y
O1 Cd1 O3 1_554 . 160.14(8) y
O3 Cd1 O3 3_656 . 73.54(8) y
O1W Cd1 O3 . . 78.29(8) y
N2 Cd1 O3 . . 92.47(8) y
O1 Cd1 N1 1_554 . 88.73(9) y
O3 Cd1 N1 3_656 . 160.52(8) y
O1W Cd1 N1 . . 88.85(8) y
N2 Cd1 N1 . . 68.99(8) y
O3 Cd1 N1 . . 87.32(8) y
O1 S1 O2 . . 105.08(14) y
O1 S1 O3 . . 101.13(13) y
O2 S1 O3 . . 105.87(12) y
S1 O1 Cd1 . 1_556 130.56(14) n
S1 O3 Cd1 . 3_656 110.21(11) n
S1 O3 Cd1 . . 134.90(13) n
Cd1 O3 Cd1 3_656 . 106.46(8) n
C1 N1 C5 . . 118.2(3) n
C1 N1 Cd1 . . 125.1(2) n
C5 N1 Cd1 . . 116.66(19) n
C6 N2 C10 . . 118.7(2) n
C6 N2 Cd1 . . 120.33(19) n
C10 N2 Cd1 . . 120.93(18) n
N1 C1 C2 . . 123.4(3) n
C1 C2 C3 . . 118.7(3) n
C4 C3 C2 . . 119.0(3) n
C3 C4 C5 . . 119.4(3) n
N1 C5 C4 . . 121.4(3) n
N1 C5 C6 . . 116.7(2) n
C4 C5 C6 . . 121.9(3) n
N2 C6 C7 . . 121.4(3) n
N2 C6 C5 . . 117.2(2) n
C7 C6 C5 . . 121.3(3) n
C8 C7 C6 . . 119.5(3) n
C7 C8 C9 . . 119.0(3) n
C8 C9 C10 . . 118.4(3) n
N2 C10 C9 . . 123.0(3) n

loop_
_geom_bond_atom_site_label_1
_geom_bond_atom_site_label_2
_geom_bond_site_symmetry_2
_geom_bond_distance
_geom_bond_publ_flag
Cd1 O1 1_554 2.272(2) y
Cd1 O3 3_656 2.307(2) y
Cd1 O1W . 2.335(2) y
Cd1 N2 . 2.338(2) y
Cd1 O3 . 2.413(2) y
Cd1 N1 . 2.442(2) y
S1 O1 . 1.521(2) y
S1 O2 . 1.525(2) y
S1 O3 . 1.543(2) y
O1 Cd1 1_556 2.272(2) n
O3 Cd1 3_656 2.307(2) n
N1 C1 . 1.338(4) n
N1 C5 . 1.346(4) n
N2 C6 . 1.337(4) n
N2 C10 . 1.344(4) n
C1 C2 . 1.371(5) n
C2 C3 . 1.380(5) n
C3 C4 . 1.376(4) n
C4 C5 . 1.396(4) n
C5 C6 . 1.491(4) n
C6 C7 . 1.394(4) n
C7 C8 . 1.381(5) n
C8 C9 . 1.382(5) n
C9 C10 . 1.383(4) n

loop_
_geom_hbond_atom_site_label_D
_geom_hbond_atom_site_label_H
_geom_hbond_atom_site_label_A
_geom_hbond_site_symmetry_A
_geom_hbond_distance_DH
_geom_hbond_distance_HA
_geom_hbond_distance_DA
_geom_hbond_angle_DHA
O1W H1WB O2 1_555 0.83(3) 1.93(3) 2.729(3) 162(3)
O1W H1WA O2W 1_555 0.85(4) 1.93(4) 2.761(4) 166(3)
O2W H2WB O2 3_756 0.87(4) 1.94(4) 2.811(3) 172(4)
O2W H2WA O2 1_554 0.88(4) 2.12(4) 2.995(4) 177(3)
